data_2019246
loop_
_publ_author_name
'Nye, Luke'
'Turnbull, Mark M.'
'Wikaira, Jan L.'

_publ_section_title
;
 3,4-Dihydroxy-1,6-bis(4-methoxyphenyl)hexa-2,4-diene-1,6-dione, its
 4-methylphenyl analogue, and a potassium salt of
 2-hydroxy-4-(4-methoxyphenyl)-4-oxobut-2-enoic acid
;
_journal_coeditor_code MX3105
_journal_issue 11
_journal_name_full 'Acta Crystallographica Section C'
_journal_page_first 1317
_journal_page_last 1321
_journal_paper_doi 10.1107/S0108270113025973
_journal_volume 69
_journal_year 2013
_chemical_formula_iupac 'C20 H18 O6'
_chemical_formula_moiety 'C20 H18 O6'
_chemical_formula_sum 'C20 H18 O6'
_chemical_formula_weight 354.34
_chemical_name_systematic
;
3,4-Dihydroxy-1,6-bis(4-methoxyphenyl)hexa-2,4-diene-1,6-dione
;
_space_group_IT_number 14
_symmetry_cell_setting monoclinic
_symmetry_space_group_name_Hall '-P 2ybc'
_symmetry_space_group_name_H-M 'P 1 21/c 1'
_atom_sites_solution_hydrogens difmap
_atom_sites_solution_primary direct
_atom_sites_solution_secondary difmap
_audit_creation_method SHELXL97
_cell_angle_alpha 90.00
_cell_angle_beta 105.029(2)
_cell_angle_gamma 90.00
_cell_formula_units_Z 2
_cell_length_a 15.4385(6)
_cell_length_b 6.1475(2)
_cell_length_c 8.7281(3)
_cell_measurement_reflns_used 6419
_cell_measurement_temperature 116(2)
_cell_measurement_theta_max 30.37
_cell_measurement_theta_min 2.73
_cell_volume 800.03(5)
_computing_cell_refinement 'SHELXTL (Sheldrick, 2008)'
_computing_data_collection 'SHELXTL (Sheldrick, 2008)'
_computing_data_reduction 'SHELXTL (Sheldrick, 2008)'
_computing_molecular_graphics
;
SHELXTL (Sheldrick, 2008) and Mercury (Macrae <i>et al.</i>,
2008)
;
_computing_publication_material
;
SHELXL97 (Sheldrick, 2008), enCIFer (Allen <i>et al.</i>, 2004)
and
publCIF (Westrip 2010)
;
_computing_structure_refinement 'SHELXL97 (Sheldrick, 2008)'
_computing_structure_solution 'SHELXS97 (Sheldrick, 2008)'
_diffrn_ambient_temperature 116(2)
_diffrn_measured_fraction_theta_full 0.988
_diffrn_measured_fraction_theta_max 0.988
_diffrn_measurement_device_type 'Bruker APEXII CCD area-detector'
_diffrn_measurement_method '\f and \w scans'
_diffrn_radiation_monochromator graphite
_diffrn_radiation_source 'fine-focus sealed tube'
_diffrn_radiation_type MoK\a
_diffrn_radiation_wavelength 0.71073
_diffrn_reflns_av_R_equivalents 0.0291
_diffrn_reflns_av_sigmaI/netI 0.0181
_diffrn_reflns_limit_h_max 21
_diffrn_reflns_limit_h_min -20
_diffrn_reflns_limit_k_max 8
_diffrn_reflns_limit_k_min -8
_diffrn_reflns_limit_l_max 12
_diffrn_reflns_limit_l_min -12
_diffrn_reflns_number 16170
_diffrn_reflns_theta_full 30.03
_diffrn_reflns_theta_max 30.03
_diffrn_reflns_theta_min 2.73
_diffrn_standards_number 0
_exptl_absorpt_coefficient_mu 0.109
_exptl_absorpt_correction_T_max 0.9870
_exptl_absorpt_correction_T_min 0.9425
_exptl_absorpt_correction_type multi-scan
_exptl_absorpt_process_details '(SADABS; Sheldrick, 1996)'
_exptl_crystal_colour yellow
_exptl_crystal_density_diffrn 1.471
_exptl_crystal_density_method 'not measured'
_exptl_crystal_description plate
_exptl_crystal_F_000 372
_exptl_crystal_size_max 0.55
_exptl_crystal_size_mid 0.33
_exptl_crystal_size_min 0.12
_refine_diff_density_max 0.361
_refine_diff_density_min -0.324
_refine_ls_extinction_method none
_refine_ls_goodness_of_fit_ref 1.120
_refine_ls_hydrogen_treatment mixed
_refine_ls_matrix_type full
_refine_ls_number_parameters 122
_refine_ls_number_reflns 2313
_refine_ls_number_restraints 0
_refine_ls_restrained_S_all 1.120
_refine_ls_R_factor_all 0.0466
_refine_ls_R_factor_gt 0.0430
_refine_ls_shift/su_max 0.000
_refine_ls_shift/su_mean 0.000
_refine_ls_structure_factor_coef Fsqd
_refine_ls_weighting_details 'calc w = 1/[\s^2^(Fo^2^)+(0.0523P)^2^+0.2726P] where P=(Fo^2^+2Fc^2^)/3'
_refine_ls_weighting_scheme calc
_refine_ls_wR_factor_gt 0.1106
_refine_ls_wR_factor_ref 0.1131
_reflns_number_gt 2155
_reflns_number_total 2313
_reflns_threshold_expression I>2\s(I)
_cod_data_source_file mx3105.cif
_cod_data_source_block compound1
_cod_original_sg_symbol_H-M 'P 21/c'
_cod_database_code 2019246

loop_
_symmetry_equiv_pos_as_xyz
'x, y, z'
'-x, y+1/2, -z+1/2'
'-x, -y, -z'
'x, -y-1/2, z-1/2'

loop_
_atom_site_type_symbol
_atom_site_label
_atom_site_fract_x
_atom_site_fract_y
_atom_site_fract_z
_atom_site_U_iso_or_equiv
_atom_site_adp_type
_atom_site_calc_flag
_atom_site_refinement_flags
_atom_site_occupancy
_atom_site_symmetry_multiplicity
O O1 -0.00663(6) 0.71487(12) 0.97532(10) 0.02027(19) Uani d . 1 1
H H1 -0.0476(10) 0.642(2) 0.8907(18) 0.024 Uiso d . 1 1
O O2 -0.12517(5) 0.63048(12) 0.72353(9) 0.01960(18) Uani d . 1 1
O O3 -0.41635(6) 1.05028(14) 0.16040(10) 0.0264(2) Uani d . 1 1
C C1 -0.02613(7) 0.92265(16) 0.94117(12) 0.0153(2) Uani d . 1 1
C C2 -0.08909(7) 0.98991(17) 0.80906(12) 0.0168(2) Uani d . 1 1
H H2 -0.1000 1.1407 0.7894 0.020 Uiso calc R 1 1
C C3 -0.13895(7) 0.83071(17) 0.69928(12) 0.0162(2) Uani d . 1 1
C C4 -0.20934(7) 0.90088(17) 0.55747(12) 0.0166(2) Uani d . 1 1
C C5 -0.27195(8) 0.74536(17) 0.48004(13) 0.0195(2) Uani d . 1 1
H H5 -0.2677 0.6003 0.5188 0.023 Uiso calc R 1 1
C C6 -0.33969(8) 0.80018(18) 0.34814(13) 0.0221(2) Uani d . 1 1
H H6 -0.3820 0.6936 0.2974 0.026 Uiso calc R 1 1
C C7 -0.34583(8) 1.01304(18) 0.28942(13) 0.0196(2) Uani d . 1 1
C C8 -0.28320(7) 1.16862(17) 0.36206(12) 0.0192(2) Uani d . 1 1
H H8 -0.2863 1.3120 0.3205 0.023 Uiso calc R 1 1
C C9 -0.21571(7) 1.11223(17) 0.49676(12) 0.0182(2) Uani d . 1 1
H H9 -0.1736 1.2191 0.5478 0.022 Uiso calc R 1 1
C C10 -0.43629(8) 1.27080(19) 0.11246(15) 0.0256(3) Uani d . 1 1
H H10A -0.4505 1.3524 0.1993 0.031 Uiso calc R 1 1
H H10B -0.4879 1.2747 0.0192 0.031 Uiso calc R 1 1
H H10C -0.3842 1.3366 0.0859 0.031 Uiso calc R 1 1

loop_
_atom_site_aniso_label
_atom_site_aniso_U_11
_atom_site_aniso_U_22
_atom_site_aniso_U_33
_atom_site_aniso_U_12
_atom_site_aniso_U_13
_atom_site_aniso_U_23
O1 0.0253(4) 0.0111(3) 0.0207(4) 0.0012(3) -0.0008(3) -0.0001(3)
O2 0.0235(4) 0.0139(3) 0.0202(4) 0.0000(3) 0.0037(3) 0.0001(3)
O3 0.0272(5) 0.0211(4) 0.0235(4) 0.0017(3) -0.0069(3) -0.0026(3)
C1 0.0176(5) 0.0125(4) 0.0156(4) 0.0001(3) 0.0038(4) 0.0000(4)
C2 0.0197(5) 0.0137(4) 0.0158(4) 0.0002(3) 0.0022(4) 0.0003(4)
C3 0.0175(5) 0.0160(4) 0.0155(4) 0.0001(3) 0.0047(3) 0.0004(4)
C4 0.0174(5) 0.0168(4) 0.0149(4) -0.0005(4) 0.0029(4) -0.0016(4)
C5 0.0223(5) 0.0149(4) 0.0198(5) -0.0011(4) 0.0026(4) -0.0011(4)
C6 0.0231(6) 0.0178(5) 0.0218(5) -0.0025(4) -0.0003(4) -0.0048(4)
C7 0.0200(5) 0.0202(5) 0.0165(5) 0.0013(4) 0.0011(4) -0.0030(4)
C8 0.0211(5) 0.0171(5) 0.0181(5) -0.0008(4) 0.0025(4) 0.0004(4)
C9 0.0186(5) 0.0172(5) 0.0177(5) -0.0024(4) 0.0024(4) -0.0007(4)
C10 0.0250(6) 0.0243(5) 0.0240(5) 0.0025(4) 0.0002(4) 0.0032(4)

loop_
_atom_type_symbol
_atom_type_description
_atom_type_scat_dispersion_real
_atom_type_scat_dispersion_imag
_atom_type_scat_source
C C 0.0033 0.0016 'International Tables Vol C Tables 4.2.6.8 and 6.1.1.4'
H H 0.0000 0.0000 'International Tables Vol C Tables 4.2.6.8 and 6.1.1.4'
O O 0.0106 0.0060 'International Tables Vol C Tables 4.2.6.8 and 6.1.1.4'

loop_
_geom_angle_atom_site_label_1
_geom_angle_atom_site_label_2
_geom_angle_atom_site_label_3
_geom_angle_site_symmetry_3
_geom_angle
C1 O1 H1 . 102.2(9)
C7 O3 C10 . 117.72(9)
O1 C1 C2 . 123.44(9)
O1 C1 C1 3_577 114.34(11)
C2 C1 C1 3_577 122.23(11)
C1 C2 C3 . 119.69(9)
C1 C2 H2 . 120.2
C3 C2 H2 . 120.2
O2 C3 C2 . 120.91(9)
O2 C3 C4 . 118.70(9)
C2 C3 C4 . 120.37(9)
C9 C4 C5 . 118.65(10)
C9 C4 C3 . 123.44(9)
C5 C4 C3 . 117.91(9)
C6 C5 C4 . 120.90(10)
C6 C5 H5 . 119.5
C4 C5 H5 . 119.5
C5 C6 C7 . 119.87(10)
C5 C6 H6 . 120.1
C7 C6 H6 . 120.1
O3 C7 C8 . 124.84(10)
O3 C7 C6 . 114.96(10)
C8 C7 C6 . 120.20(10)
C7 C8 C9 . 119.44(10)
C7 C8 H8 . 120.3
C9 C8 H8 . 120.3
C4 C9 C8 . 120.91(10)
C4 C9 H9 . 119.5
C8 C9 H9 . 119.5
O3 C10 H10A . 109.5
O3 C10 H10B . 109.5
H10A C10 H10B . 109.5
O3 C10 H10C . 109.5
H10A C10 H10C . 109.5
H10B C10 H10C . 109.5

loop_
_geom_bond_atom_site_label_1
_geom_bond_atom_site_label_2
_geom_bond_site_symmetry_2
_geom_bond_distance
O1 C1 . 1.3284(12)
O1 H1 . 0.951(15)
O2 C3 . 1.2577(12)
O3 C7 . 1.3675(13)
O3 C10 . 1.4285(14)
C1 C2 . 1.3653(14)
C1 C1 3_577 1.476(2)
C2 C3 . 1.4443(14)
C2 H2 . 0.9500
C3 C4 . 1.4837(14)
C4 C9 . 1.3970(15)
C4 C5 . 1.4023(14)
C5 C6 . 1.3813(15)
C5 H5 . 0.9500
C6 C7 . 1.3996(15)
C6 H6 . 0.9500
C7 C8 . 1.3906(15)
C8 C9 . 1.3974(14)
C8 H8 . 0.9500
C9 H9 . 0.9500
C10 H10A . 0.9800
C10 H10B . 0.9800
C10 H10C . 0.9800

loop_
_geom_hbond_atom_site_label_D
_geom_hbond_atom_site_label_H
_geom_hbond_atom_site_label_A
_geom_hbond_site_symmetry_A
_geom_hbond_distance_DH
_geom_hbond_distance_HA
_geom_hbond_distance_DA
_geom_hbond_angle_DHA
O1 H1 O2 . 0.951(15) 1.631(15) 2.5224(11) 154.4(14)
O1 H1 O1 3_567 0.951(15) 2.526(15) 2.6760(15) 88.5(9)

loop_
_geom_torsion_atom_site_label_1
_geom_torsion_atom_site_label_2
_geom_torsion_atom_site_label_3
_geom_torsion_atom_site_label_4
_geom_torsion_site_symmetry_1
_geom_torsion
O1 C1 C2 C3 . 0.73(16)
C1 C1 C2 C3 3_577 -179.17(12)
C1 C2 C3 O2 . -0.05(16)
C1 C2 C3 C4 . 178.32(10)
O2 C3 C4 C9 . -163.46(10)
C2 C3 C4 C9 . 18.13(16)
O2 C3 C4 C5 . 15.87(15)
C2 C3 C4 C5 . -162.54(10)
C9 C4 C5 C6 . -1.20(17)
C3 C4 C5 C6 . 179.44(10)
C4 C5 C6 C7 . 0.61(18)
C10 O3 C7 C8 . -10.96(17)
C10 O3 C7 C6 . 168.78(10)
C5 C6 C7 O3 . -178.81(10)
C5 C6 C7 C8 . 0.94(18)
O3 C7 C8 C9 . 177.88(10)
C6 C7 C8 C9 . -1.84(17)
C5 C4 C9 C8 . 0.27(16)
C3 C4 C9 C8 . 179.59(10)
C7 C8 C9 C4 . 1.24(16)
